data_8101262
loop_
_publ_author_name
'Mi, Jin-Xiao'
'Zhao, Jing-Tai'
'Mao, Shao-Yu'
'Huang, Ya-Xi'
'Engelhardt, Holger'
'Kniep, R\"udiger'

_publ_section_title
;
 Crystal structure of dichromium monoborotriphosphate, Cr~2~[BP~3~O~12~]
;
_journal_coden_ASTM ZKNSFT
_journal_issue 2
_journal_name_full 'Zeitschrift f\"ur Kristallographie - New Crystal Structures'
_journal_page_first 201
_journal_page_last 202
_journal_paper_doi 10.1515/ncrs-2000-0205
_journal_volume 215
_journal_year 2000
_chemical_formula_moiety Cr2BP3O12
_chemical_formula_structural 'Cr2 B P3 O12'
_chemical_formula_sum 'B2 Cr4 O24 P6'
_chemical_formula_weight 799.44
_chemical_name_common Cr2BP3O12
_space_group_IT_number 143
_symmetry_cell_setting trigonal
_symmetry_space_group_name_Hall 'P 3'
_symmetry_space_group_name_H-M 'P 3'
_cell_angle_alpha 90
_cell_angle_beta 90
_cell_angle_gamma 120
_cell_formula_units_Z 2
_cell_length_a 7.95419(6)
_cell_length_b 7.95419(6)
_cell_length_c 7.36130(1)
_cell_measurement_temperature 295(2)
_cell_volume 403.345(1)
_diffrn_ambient_environment air
_diffrn_ambient_temperature 295(2)
_exptl_crystal_density_diffrn 3.2910(1)
_pd_proc_ls_prof_R_factor 0.1232
_pd_proc_ls_prof_wR_expected 0.0703
_pd_proc_ls_prof_wR_factor 0.1146
_refine_ls_R_I_factor 0.0488
_cod_original_formula_sum 'Cr4 P6 B2 O24'
_cod_database_code 8101262

loop_
_symmetry_equiv_pos_as_xyz
x,y,z
-y,x-y,z
-x+y,-x,z

loop_
_atom_site_label
_atom_site_fract_x
_atom_site_fract_y
_atom_site_fract_z
_atom_site_thermal_displace_type
_atom_site_U_iso_or_equiv
_atom_site_symmetry_multiplicity
_atom_site_Wyckoff_symbol
_atom_site_type_symbol
_atom_site_occupancy
Cr1 0 0 0.9368(9) Uiso 0.0114(2) 1 a Cr 1
Cr2 0.66667 0.33333 0.4509(9) Uiso 0.0063(2) 1 c Cr 1
Cr3 0 0 0.5677(9) Uiso 0.0147(2) 1 a Cr 1
Cr4 0.66667 0.33333 0.0572(7) Uiso 0.0118(2) 1 c Cr 1
P1 0.9812(6) 0.3599(5) 0.7560(12) Uiso 0.0074(2) 3 d P 1
P2 0.0076(6) 0.7163(6) 0.2573(12) Uiso 0.0127(2) 3 d P 1
B1 0.33333 0.66667 0.2534(12) Uiso 0.0112(2) 1 b B 1
B2 0.33333 0.66667 0.7844(12) Uiso 0.0152(2) 1 b B 1
O1 0.8888(11) 0.3916(10) 0.9187(10) Uiso 0.0099(2) 3 d O 1
O2 0.8858(10) 0.3806(10) 0.5865(10) Uiso 0.0076(2) 3 d O 1
O3 0.0645(10) 0.8356(11) 0.0794(10) Uiso 0.0077(2) 3 d O 1
O4 0.1349(8) 0.6114(8) 0.2501(12) Uiso 0.0087(2) 3 d O 1
O5 0.8099(8) 0.5380(9) 0.2507(12) Uiso 0.0078(2) 3 d O 1
O6 0.7504(10) 0.9164(10) 0.4369(10) Uiso 0.0127(2) 3 d O 1
O7 0.9235(9) 0.1339(8) 0.7548(12) Uiso 0.0103(2) 3 d O 1
O8 0.2141(9) 0.4884(8) 0.7471(12) Uiso 0.0137(2) 3 d O 1

loop_
_geom_bond_atom_site_label_1
_geom_bond_atom_site_label_2
_geom_bond_distance
_geom_bond_publ_flag
Cr1 O3 1.935(9) n
Cr1 O7 1.987(9) n
Cr1 Cr3 2.72(1) n
Cr2 O2 1.876(9) n
Cr2 O5 2.065(9) n
Cr2 Cr4 2.90(1) n
Cr3 O6 1.998(9) n
Cr3 O7 2.012(9) n
Cr4 O1 1.886(9) n
Cr4 O5 2.031(9) n
P1 O1 1.49(1) n
P1 O2 1.51(1) n
P1 O7 1.618(7) n
P1 O8 1.609(9) n
P2 O3 1.55(1) n
P2 O4 1.603(8) n
P2 O5 1.502(8) n
P2 O6 1.56(1) n
B1 O4 1.411(7) n
B2 O8 1.281(8) n
